data_1504152
loop_
_publ_author_name
'Chen, Peiling'
'Carroll, Patrick J.'
'Sieburth, Scott McN'

_publ_section_title
;
 3-4'-Bipiperidines via sequential [4 + 4]-[3,3]-retro-Mannich reactions.
;
_journal_issue 20
_journal_name_full 'Organic letters'
_journal_page_first 4540
_journal_page_last 4543
_journal_paper_doi 10.1021/ol901743p
_journal_volume 11
_journal_year 2009
_chemical_formula_sum 'C21 H38 N2 O7'
_chemical_formula_weight 430.53
_space_group_IT_number 2
_symmetry_cell_setting triclinic
_symmetry_Int_Tables_number 2
_symmetry_space_group_name_Hall '-P 1'
_symmetry_space_group_name_H-M 'P -1'
_atom_sites_solution_hydrogens geom
_atom_sites_solution_primary direct
_audit_creation_method SHELXL-97
_cell_angle_alpha 109.649(2)
_cell_angle_beta 93.3740(10)
_cell_angle_gamma 115.456(2)
_cell_formula_units_Z 2
_cell_length_a 10.3811(13)
_cell_length_b 11.0624(15)
_cell_length_c 11.7553(14)
_cell_measurement_temperature 143(1)
_cell_volume 1114.6(2)
_computing_data_collection 'CrystalClear (Rigaku, 1999)'
_computing_data_reduction 'CrystalClear (Rigaku, 1999)'
_computing_structure_refinement 'SHELXL-97 (Sheldrick, 1997)'
_computing_structure_solution 'SIR97 (Altomare, 1999)'
_diffrn_ambient_temperature 143(1)
_diffrn_measured_fraction_theta_full 0.991
_diffrn_measured_fraction_theta_max 0.991
_diffrn_measurement_device 'CCD Area Detector'
_diffrn_measurement_device_type 'Rigaku Mercury'
_diffrn_radiation_monochromator graphite
_diffrn_radiation_source 'rotating anode'
_diffrn_radiation_type MoK\a
_diffrn_radiation_wavelength 0.71069
_diffrn_reflns_av_R_equivalents 0.0204
_diffrn_reflns_av_sigmaI/netI 0.0504
_diffrn_reflns_limit_h_max 12
_diffrn_reflns_limit_h_min -12
_diffrn_reflns_limit_k_max 13
_diffrn_reflns_limit_k_min -12
_diffrn_reflns_limit_l_max 12
_diffrn_reflns_limit_l_min -13
_diffrn_reflns_number 10021
_diffrn_reflns_theta_full 25.03
_diffrn_reflns_theta_max 25.03
_diffrn_reflns_theta_min 2.56
_exptl_absorpt_coefficient_mu 0.095
_exptl_absorpt_correction_T_max 1.0000
_exptl_absorpt_correction_T_min 0.8045
_exptl_absorpt_correction_type multi-scan
_exptl_crystal_density_diffrn 1.283
_exptl_crystal_F_000 468
_exptl_crystal_size_max 0.40
_exptl_crystal_size_mid 0.23
_exptl_crystal_size_min 0.06
_refine_diff_density_max 0.225
_refine_diff_density_min -0.218
_refine_diff_density_rms 0.047
_refine_ls_extinction_method none
_refine_ls_goodness_of_fit_ref 1.019
_refine_ls_hydrogen_treatment constr
_refine_ls_matrix_type full
_refine_ls_number_parameters 278
_refine_ls_number_reflns 3910
_refine_ls_number_restraints 0
_refine_ls_restrained_S_all 1.019
_refine_ls_R_factor_all 0.0541
_refine_ls_R_factor_gt 0.0384
_refine_ls_shift/su_max 0.000
_refine_ls_shift/su_mean 0.000
_refine_ls_structure_factor_coef Fsqd
_refine_ls_weighting_details 'calc w=1/[\s^2^(Fo^2^)+(0.0512P)^2^+0.0000P] where P=(Fo^2^+2Fc^2^)/3'
_refine_ls_weighting_scheme calc
_refine_ls_wR_factor_gt 0.0983
_refine_ls_wR_factor_ref 0.1049
_reflns_number_gt 2745
_reflns_number_total 3910
_reflns_threshold_expression >2sigma(I)
_cod_data_source_file ol901743p_si_003.cif
_cod_data_source_block shelxl
_cod_original_sg_symbol_H-M 'P -1       '
_cod_database_code 1504152

loop_
_symmetry_equiv_pos_as_xyz
'x, y, z'
'-x, -y, -z'

loop_
_atom_site_label
_atom_site_type_symbol
_atom_site_fract_x
_atom_site_fract_y
_atom_site_fract_z
_atom_site_U_iso_or_equiv
_atom_site_adp_type
_atom_site_occupancy
_atom_site_symmetry_multiplicity
_atom_site_calc_flag
_atom_site_refinement_flags
O1 O 0.75403(12) 0.50099(12) 0.73668(11) 0.0215(3) Uani 1 1 d .
O2 O 0.83452(13) 0.31673(14) 0.37842(11) 0.0273(3) Uani 1 1 d .
N1 N 0.58550(14) 0.34624(15) 0.92277(13) 0.0194(3) Uani 1 1 d .
H1A H 0.6330 0.4203 0.9980 0.026 Uiso 1 1 calc R
H1B H 0.5245 0.3665 0.8845 0.026 Uiso 1 1 calc R
N2 N 0.89891(14) 0.19416(15) 0.46866(13) 0.0205(4) Uani 1 1 d .
C1 C 0.49689(19) 0.20873(19) 0.93991(17) 0.0249(4) Uani 1 1 d .
H1C H 0.4275 0.2203 0.9886 0.033 Uiso 1 1 calc R
H1D H 0.5612 0.1885 0.9848 0.033 Uiso 1 1 calc R
C2 C 0.41498(19) 0.0829(2) 0.81492(17) 0.0274(5) Uani 1 1 d .
H2A H 0.3428 0.0982 0.7741 0.036 Uiso 1 1 calc R
H2B H 0.3634 -0.0073 0.8265 0.036 Uiso 1 1 calc R
C3 C 0.52064(19) 0.07027(19) 0.73385(17) 0.0247(4) Uani 1 1 d .
H3A H 0.4658 -0.0078 0.6526 0.033 Uiso 1 1 calc R
H3B H 0.5867 0.0456 0.7710 0.033 Uiso 1 1 calc R
C4 C 0.61070(17) 0.21391(18) 0.71880(15) 0.0187(4) Uani 1 1 d .
H4 H 0.5408 0.2371 0.6834 0.025 Uiso 1 1 calc R
C5 C 0.69583(17) 0.33723(17) 0.84774(15) 0.0178(4) Uani 1 1 d .
H5 H 0.7561 0.3080 0.8878 0.024 Uiso 1 1 calc R
C6 C 0.80023(18) 0.48645(18) 0.84571(15) 0.0187(4) Uani 1 1 d .
H6A H 0.8971 0.4923 0.8454 0.025 Uiso 1 1 calc R
C7 C 0.82136(19) 0.46010(19) 0.63878(16) 0.0229(4) Uani 1 1 d .
H7A H 0.9215 0.4878 0.6746 0.030 Uiso 1 1 calc R
H7B H 0.8253 0.5137 0.5874 0.030 Uiso 1 1 calc R
C8 C 0.73954(17) 0.29528(18) 0.55609(15) 0.0186(4) Uani 1 1 d .
H8 H 0.6453 0.2740 0.5100 0.025 Uiso 1 1 calc R
C9 C 0.70513(17) 0.19287(18) 0.62452(15) 0.0179(4) Uani 1 1 d .
H9 H 0.6428 0.0946 0.5598 0.024 Uiso 1 1 calc R
C10 C 0.84405(18) 0.19164(19) 0.67153(16) 0.0212(4) Uani 1 1 d .
H10A H 0.9182 0.2900 0.7263 0.028 Uiso 1 1 calc R
H10B H 0.8229 0.1305 0.7181 0.028 Uiso 1 1 calc R
C11 C 0.90031(19) 0.1327(2) 0.56113(16) 0.0227(4) Uani 1 1 d .
H11A H 1.0000 0.1540 0.5907 0.030 Uiso 1 1 calc R
H11B H 0.8402 0.0273 0.5214 0.030 Uiso 1 1 calc R
C12 C 0.82828(17) 0.26756(18) 0.46100(16) 0.0191(4) Uani 1 1 d .
C13 C 0.81916(18) 0.61736(18) 0.95869(16) 0.0221(4) Uani 1 1 d .
H13A H 0.8503 0.6078 1.0332 0.029 Uiso 1 1 calc R
H13B H 0.7241 0.6135 0.9595 0.029 Uiso 1 1 calc R
C14 C 0.92853(18) 0.76745(18) 0.96524(16) 0.0214(4) Uani 1 1 d .
H14 H 0.8916 0.7811 0.8944 0.028 Uiso 1 1 calc R
C15 C 0.9332(2) 0.88240(19) 1.08457(17) 0.0286(5) Uani 1 1 d .
H15A H 0.9593 0.8644 1.1546 0.043 Uiso 1 1 calc R
H15B H 0.8383 0.8774 1.0810 0.043 Uiso 1 1 calc R
H15C H 1.0049 0.9778 1.0932 0.043 Uiso 1 1 calc R
C16 C 1.08196(19) 0.7867(2) 0.96105(19) 0.0313(5) Uani 1 1 d .
H16A H 1.1462 0.8846 0.9702 0.047 Uiso 1 1 calc R
H16B H 1.0785 0.7186 0.8828 0.047 Uiso 1 1 calc R
H16C H 1.1181 0.7689 1.0275 0.047 Uiso 1 1 calc R
C17 C 0.98080(19) 0.1625(2) 0.37620(18) 0.0286(5) Uani 1 1 d .
H17A H 0.9663 0.1956 0.3132 0.043 Uiso 1 1 calc R
H17B H 0.9464 0.0591 0.3388 0.043 Uiso 1 1 calc R
H17C H 1.0835 0.2121 0.4159 0.043 Uiso 1 1 calc R
C18 C 0.32186(18) 0.3894(2) 0.74809(17) 0.0225(4) Uani 1 1 d .
C19 C 0.25276(18) 0.48447(19) 0.73820(17) 0.0215(4) Uani 1 1 d .
O3 O 0.40672(13) 0.44085(14) 0.85289(11) 0.0273(3) Uani 1 1 d .
O4 O 0.28781(14) 0.27399(14) 0.65850(12) 0.0337(4) Uani 1 1 d .
O5 O 0.21806(15) 0.54939(15) 0.82590(12) 0.0338(3) Uani 1 1 d .
O6 O 0.23539(14) 0.48820(14) 0.62804(11) 0.0285(3) Uani 1 1 d .
H6 H 0.2167 0.5543 0.6326 0.043 Uiso 1 1 calc R
C20 C 0.3978(2) 0.2381(2) 0.2494(2) 0.0437(6) Uani 1 1 d .
H20A H 0.3051 0.1532 0.2032 0.065 Uiso 1 1 calc R
H20B H 0.4747 0.2117 0.2426 0.065 Uiso 1 1 calc R
H20C H 0.4157 0.3109 0.2165 0.065 Uiso 1 1 calc R
C21 C 0.3946(2) 0.2982(2) 0.3832(2) 0.0360(5) Uani 1 1 d .
H21A H 0.4900 0.3803 0.4313 0.048 Uiso 1 1 calc R
H21B H 0.3225 0.3323 0.3912 0.048 Uiso 1 1 calc R
O7 O 0.35805(17) 0.18693(15) 0.42896(14) 0.0418(4) Uani 1 1 d .
H7 H 0.3410 0.2143 0.4976 0.063 Uiso 1 1 calc R

loop_
_atom_site_aniso_label
_atom_site_aniso_U_11
_atom_site_aniso_U_22
_atom_site_aniso_U_33
_atom_site_aniso_U_23
_atom_site_aniso_U_13
_atom_site_aniso_U_12
O1 0.0307(6) 0.0210(6) 0.0170(6) 0.0086(5) 0.0077(5) 0.0151(5)
O2 0.0370(7) 0.0317(7) 0.0230(7) 0.0152(6) 0.0137(6) 0.0208(6)
N1 0.0238(7) 0.0198(7) 0.0161(8) 0.0070(6) 0.0049(6) 0.0118(6)
N2 0.0228(7) 0.0202(7) 0.0201(8) 0.0067(6) 0.0081(6) 0.0124(6)
C1 0.0291(9) 0.0265(10) 0.0254(10) 0.0148(8) 0.0138(8) 0.0144(8)
C2 0.0287(9) 0.0232(9) 0.0264(10) 0.0099(8) 0.0110(8) 0.0085(8)
C3 0.0266(9) 0.0186(9) 0.0233(10) 0.0058(8) 0.0084(8) 0.0077(8)
C4 0.0209(8) 0.0193(9) 0.0173(9) 0.0070(7) 0.0045(7) 0.0112(7)
C5 0.0214(8) 0.0203(9) 0.0169(9) 0.0083(7) 0.0068(7) 0.0136(7)
C6 0.0227(8) 0.0207(9) 0.0146(9) 0.0068(7) 0.0047(7) 0.0121(7)
C7 0.0327(10) 0.0224(9) 0.0182(10) 0.0097(8) 0.0111(8) 0.0153(8)
C8 0.0203(8) 0.0215(9) 0.0155(9) 0.0066(7) 0.0038(7) 0.0121(7)
C9 0.0224(8) 0.0159(8) 0.0143(9) 0.0038(7) 0.0040(7) 0.0101(7)
C10 0.0260(9) 0.0215(9) 0.0212(10) 0.0103(8) 0.0065(7) 0.0142(8)
C11 0.0268(9) 0.0246(9) 0.0242(10) 0.0109(8) 0.0083(8) 0.0175(8)
C12 0.0197(8) 0.0158(8) 0.0170(9) 0.0047(7) 0.0028(7) 0.0059(7)
C13 0.0268(9) 0.0202(9) 0.0186(9) 0.0064(8) 0.0066(7) 0.0116(8)
C14 0.0265(9) 0.0196(9) 0.0192(9) 0.0072(8) 0.0051(7) 0.0125(8)
C15 0.0330(10) 0.0204(9) 0.0273(11) 0.0049(8) 0.0076(8) 0.0119(8)
C16 0.0291(10) 0.0267(10) 0.0356(12) 0.0099(9) 0.0097(8) 0.0130(9)
C17 0.0309(10) 0.0300(10) 0.0275(11) 0.0097(9) 0.0155(8) 0.0172(9)
C18 0.0230(9) 0.0265(10) 0.0203(10) 0.0111(8) 0.0098(8) 0.0120(8)
C19 0.0222(9) 0.0232(9) 0.0177(10) 0.0085(8) 0.0041(7) 0.0094(8)
O3 0.0323(7) 0.0343(7) 0.0207(7) 0.0089(6) 0.0049(6) 0.0221(6)
O4 0.0429(8) 0.0290(7) 0.0258(8) 0.0028(6) 0.0048(6) 0.0209(6)
O5 0.0531(8) 0.0443(8) 0.0235(8) 0.0165(7) 0.0166(6) 0.0366(7)
O6 0.0404(7) 0.0356(8) 0.0201(7) 0.0135(6) 0.0090(6) 0.0249(6)
C20 0.0524(13) 0.0364(12) 0.0413(13) 0.0197(11) 0.0091(10) 0.0178(11)
C21 0.0337(11) 0.0268(10) 0.0513(14) 0.0174(10) 0.0184(10) 0.0153(9)
O7 0.0580(9) 0.0338(8) 0.0390(9) 0.0163(7) 0.0243(7) 0.0236(7)

loop_
_atom_type_symbol
_atom_type_description
_atom_type_scat_dispersion_real
_atom_type_scat_dispersion_imag
_atom_type_scat_source
C C 0.0033 0.0016 'International Tables Vol C Tables 4.2.6.8 and 6.1.1.4'
H H 0.0000 0.0000 'International Tables Vol C Tables 4.2.6.8 and 6.1.1.4'
N N 0.0061 0.0033 'International Tables Vol C Tables 4.2.6.8 and 6.1.1.4'
O O 0.0106 0.0060 'International Tables Vol C Tables 4.2.6.8 and 6.1.1.4'

loop_
_geom_angle_atom_site_label_1
_geom_angle_atom_site_label_2
_geom_angle_atom_site_label_3
_geom_angle
C6 O1 C7 113.58(13)
C1 N1 C5 113.01(14)
C12 N2 C17 120.14(16)
C12 N2 C11 126.29(15)
C17 N2 C11 113.53(15)
N1 C1 C2 110.00(15)
C1 C2 C3 110.45(14)
C2 C3 C4 111.24(16)
C5 C4 C3 109.09(14)
C5 C4 C9 115.45(13)
C3 C4 C9 110.08(14)
N1 C5 C4 107.55(12)
N1 C5 C6 112.21(14)
C4 C5 C6 114.53(14)
O1 C6 C13 108.05(14)
O1 C6 C5 112.28(12)
C13 C6 C5 113.66(14)
O1 C7 C8 113.10(14)
C12 C8 C9 112.33(15)
C12 C8 C7 106.95(13)
C9 C8 C7 116.00(14)
C10 C9 C8 110.10(14)
C10 C9 C4 116.62(15)
C8 C9 C4 113.98(15)
C11 C10 C9 108.92(15)
N2 C11 C10 113.32(15)
O2 C12 N2 121.53(16)
O2 C12 C8 119.16(16)
N2 C12 C8 119.30(16)
C6 C13 C14 115.77(15)
C16 C14 C15 110.38(14)
C16 C14 C13 113.74(16)
C15 C14 C13 107.71(15)
O4 C18 O3 127.83(18)
O4 C18 C19 119.17(15)
O3 C18 C19 112.97(15)
O5 C19 O6 124.17(18)
O5 C19 C18 121.80(16)
O6 C19 C18 114.04(16)
O7 C21 C20 109.23(17)

loop_
_geom_bond_atom_site_label_1
_geom_bond_atom_site_label_2
_geom_bond_distance
O1 C6 1.425(2)
O1 C7 1.426(2)
O2 C12 1.255(2)
N1 C1 1.492(2)
N1 C5 1.503(2)
N2 C12 1.326(2)
N2 C17 1.461(2)
N2 C11 1.465(2)
C1 C2 1.510(3)
C2 C3 1.515(3)
C3 C4 1.537(2)
C4 C5 1.535(2)
C4 C9 1.547(2)
C5 C6 1.547(2)
C6 C13 1.527(2)
C7 C8 1.540(2)
C8 C12 1.525(2)
C8 C9 1.535(2)
C9 C10 1.521(2)
C10 C11 1.516(3)
C13 C14 1.528(2)
C14 C16 1.520(3)
C14 C15 1.525(3)
C18 O4 1.236(2)
C18 O3 1.260(2)
C18 C19 1.535(3)
C19 O5 1.215(2)
C19 O6 1.314(2)
C20 C21 1.496(3)
C21 O7 1.420(3)

loop_
_geom_hbond_atom_site_label_D
_geom_hbond_atom_site_label_H
_geom_hbond_atom_site_label_A
_geom_hbond_distance_DH
_geom_hbond_distance_HA
_geom_hbond_distance_DA
_geom_hbond_angle_DHA
_geom_hbond_site_symmetry_A
N1 H1A O3 0.90 2.10 2.8535(19) 140.3 2_667
N1 H1B O3 0.90 1.82 2.699(2) 163.5 .
O6 H6 O2 0.82 1.76 2.577(2) 172.5 2_666
O7 H7 O4 0.82 1.98 2.798(2) 176.7 .
